data_4505731
loop_
_publ_author_name
'Shmilovits, Michaela'
'Diskin-Posner, Yael'
'Vinodu, Mikki'
'Goldberg, Israel'

_publ_section_title
;
 Crystal Engineering of &#x201C;Porphyrin Sieves&#x201D; Based on
 Coordination Polymers of Pd- and Pt-tetra(4-carboxyphenyl)porphyrin
;
_journal_issue 5
_journal_name_full 'Crystal Growth &amp; Design'
_journal_page_first 855
_journal_paper_doi 10.1021/cg034071w
_journal_volume 3
_journal_year 2003
_chemical_formula_moiety '(C48 H24 N4 O8 Pd), (K4), 6(H2 O), (C3 H7 N O)'
_chemical_formula_sum 'C51 H43 K4 N5 O15 Pd'
_chemical_formula_weight 1228.70
_chemical_name_systematic
; 
 ? 
;
_space_group_IT_number 15
_symmetry_cell_setting monoclinic
_symmetry_space_group_name_Hall '-C 2yc'
_symmetry_space_group_name_H-M 'C 1 2/c 1'
_atom_sites_solution_hydrogens geom
_atom_sites_solution_primary direct
_atom_sites_solution_secondary difmap
_audit_creation_method SHELXL-97
_cell_angle_alpha 90.00
_cell_angle_beta 98.3010(8)
_cell_angle_gamma 90.00
_cell_formula_units_Z 4
_cell_length_a 26.0210(4)
_cell_length_b 25.7740(4)
_cell_length_c 8.34600(10)
_cell_measurement_reflns_used 5510
_cell_measurement_temperature 110(2)
_cell_measurement_theta_max 27.86
_cell_measurement_theta_min 2.50
_cell_volume 5538.73(14)
_computing_cell_refinement Denzo
_computing_data_collection 'Collect, Nonius B.V.'
_computing_data_reduction Denzo
_computing_structure_refinement 'SHELXL-97 (Sheldrick, 1997)'
_computing_structure_solution DIRDIF-96
_diffrn_ambient_temperature 110(2)
_diffrn_detector_area_resol_mean '56 microns'
_diffrn_measured_fraction_theta_full 0.987
_diffrn_measured_fraction_theta_max 0.987
_diffrn_measurement_device_type 'Nonius KappaCCD'
_diffrn_measurement_method '0.8 deg. Phi scans'
_diffrn_radiation_monochromator graphite
_diffrn_radiation_source 'fine-focus sealed tube'
_diffrn_radiation_type MoK\a
_diffrn_radiation_wavelength 0.71073
_diffrn_reflns_av_R_equivalents 0.0360
_diffrn_reflns_av_sigmaI/netI 0.0516
_diffrn_reflns_limit_h_max 34
_diffrn_reflns_limit_h_min 0
_diffrn_reflns_limit_k_max 33
_diffrn_reflns_limit_k_min 0
_diffrn_reflns_limit_l_max 10
_diffrn_reflns_limit_l_min -10
_diffrn_reflns_number 18821
_diffrn_reflns_theta_full 27.86
_diffrn_reflns_theta_max 27.86
_diffrn_reflns_theta_min 2.50
_exptl_absorpt_coefficient_mu 0.705
_exptl_absorpt_correction_T_max 0.9329
_exptl_absorpt_correction_T_min 0.7905
_exptl_absorpt_correction_type multi-scan
_exptl_absorpt_process_details '(Blessing, 1995)'
_exptl_crystal_colour red
_exptl_crystal_density_diffrn 1.473
_exptl_crystal_density_method 'not measured'
_exptl_crystal_description chunks
_exptl_crystal_F_000 2504
_exptl_crystal_size_max 0.35
_exptl_crystal_size_mid 0.25
_exptl_crystal_size_min 0.10
_refine_diff_density_max 0.497
_refine_diff_density_min -0.746
_refine_diff_density_rms 0.087
_refine_ls_extinction_method none
_refine_ls_goodness_of_fit_ref 1.058
_refine_ls_hydrogen_treatment mixed
_refine_ls_matrix_type full
_refine_ls_number_parameters 331
_refine_ls_number_reflns 6512
_refine_ls_number_restraints 0
_refine_ls_restrained_S_all 1.058
_refine_ls_R_factor_all 0.0453
_refine_ls_R_factor_gt 0.0360
_refine_ls_shift/su_max 0.227
_refine_ls_shift/su_mean 0.006
_refine_ls_structure_factor_coef Fsqd
_refine_ls_weighting_details 'calc w=1/[\s^2^(Fo^2^)+(0.0408P)^2^+6.9661P] where P=(Fo^2^+2Fc^2^)/3'
_refine_ls_weighting_scheme calc
_refine_ls_wR_factor_gt 0.0902
_refine_ls_wR_factor_ref 0.0944
_reflns_number_gt 5510
_reflns_number_total 6512
_reflns_threshold_expression >2sigma(I)
_cod_data_source_file cg034071wsi20030504_115923.cif
_cod_data_source_block Compound-1
_cod_original_sg_symbol_H-M C2/c
_cod_database_code 4505731

loop_
_symmetry_equiv_pos_as_xyz
'x, y, z'
'-x, y, -z+1/2'
'x+1/2, y+1/2, z'
'-x+1/2, y+1/2, -z+1/2'
'-x, -y, -z'
'x, -y, z-1/2'
'-x+1/2, -y+1/2, -z'
'x+1/2, -y+1/2, z-1/2'

loop_
_atom_site_label
_atom_site_type_symbol
_atom_site_fract_x
_atom_site_fract_y
_atom_site_fract_z
_atom_site_U_iso_or_equiv
_atom_site_adp_type
_atom_site_occupancy
_atom_site_symmetry_multiplicity
_atom_site_calc_flag
_atom_site_refinement_flags
Pd1 Pd 1.0000 0.057428(8) 0.7500 0.01260(8) Uani 1 2 d S
K2 K 1.439489(18) 0.020005(18) 0.86745(6) 0.01851(11) Uani 1 1 d .
K3 K 1.36285(2) 0.10155(2) 1.13693(7) 0.02913(13) Uani 1 1 d .
C1 C 0.95863(8) -0.05047(8) 0.8065(3) 0.0150(4) Uani 1 1 d .
C2 C 0.91776(8) -0.07552(8) 0.8775(3) 0.0180(4) Uani 1 1 d .
H2 H 0.9157 -0.1114 0.9021 0.022 Uiso 1 1 calc R
C3 C 0.88304(8) -0.03851(8) 0.9024(3) 0.0176(4) Uani 1 1 d .
H3 H 0.8519 -0.0436 0.9474 0.021 Uiso 1 1 calc R
C4 C 0.90194(8) 0.01018(8) 0.8479(3) 0.0152(4) Uani 1 1 d .
C5 C 1.12444(8) 0.05739(8) 0.6568(3) 0.0155(4) Uani 1 1 d .
C6 C 1.10326(8) 0.10481(8) 0.6952(3) 0.0159(4) Uani 1 1 d .
C7 C 1.13031(8) 0.15378(8) 0.7063(3) 0.0190(4) Uani 1 1 d .
H7 H 1.1660 0.1589 0.6990 0.023 Uiso 1 1 calc R
C8 C 1.09569(8) 0.19094(8) 0.7289(3) 0.0179(4) Uani 1 1 d .
H8 H 1.1023 0.2272 0.7377 0.021 Uiso 1 1 calc R
C9 C 1.04660(8) 0.16537(8) 0.7372(2) 0.0150(4) Uani 1 1 d .
C10 C 1.0000 0.19048(11) 0.7500 0.0149(6) Uani 1 2 d S
C11 C 1.0000 -0.07605(11) 0.7500 0.0159(6) Uani 1 2 d S
N12 N 0.94934(7) 0.00215(7) 0.7957(2) 0.0146(3) Uani 1 1 d .
N13 N 1.05266(7) 0.11285(7) 0.7192(2) 0.0143(3) Uani 1 1 d .
C14 C 1.0000 -0.13382(11) 0.7500 0.0158(6) Uani 1 2 d S
C15 C 0.95784(8) -0.16179(8) 0.6695(3) 0.0177(4) Uani 1 1 d .
H15 H 0.9289 -0.1436 0.6134 0.021 Uiso 1 1 calc R
C16 C 0.95768(9) -0.21563(8) 0.6704(3) 0.0185(4) Uani 1 1 d .
H16 H 0.9285 -0.2339 0.6164 0.022 Uiso 1 1 calc R
C17 C 1.0000 -0.24330(11) 0.7500 0.0159(6) Uani 1 2 d S
C18 C 1.0000 -0.30162(12) 0.7500 0.0191(6) Uani 1 2 d S
O19 O 0.95828(6) -0.32441(6) 0.69596(19) 0.0240(4) Uani 1 1 d .
C20 C 1.17944(8) 0.05644(8) 0.6232(3) 0.0166(4) Uani 1 1 d .
C21 C 1.21545(9) 0.02466(9) 0.7182(3) 0.0222(5) Uani 1 1 d .
H21 H 1.2052 0.0060 0.8065 0.027 Uiso 1 1 calc R
C22 C 1.26604(9) 0.02018(9) 0.6846(3) 0.0223(5) Uani 1 1 d .
H22 H 1.2895 -0.0029 0.7466 0.027 Uiso 1 1 calc R
C23 C 1.28254(8) 0.04911(8) 0.5611(3) 0.0175(4) Uani 1 1 d .
C24 C 1.24749(8) 0.08266(8) 0.4711(3) 0.0185(4) Uani 1 1 d .
H24 H 1.2587 0.1037 0.3893 0.022 Uiso 1 1 calc R
C25 C 1.19637(8) 0.08549(8) 0.5003(3) 0.0171(4) Uani 1 1 d .
H25 H 1.1726 0.1076 0.4355 0.021 Uiso 1 1 calc R
C26 C 1.33721(8) 0.04174(9) 0.5233(3) 0.0190(4) Uani 1 1 d .
O27 O 1.36103(6) 0.00129(6) 0.5748(2) 0.0248(4) Uani 1 1 d .
O28 O 1.35558(6) 0.07636(7) 0.4409(2) 0.0250(4) Uani 1 1 d .
C29 C 1.0000 0.24883(11) 0.7500 0.0149(6) Uani 1 2 d S
C30 C 1.02761(8) 0.27618(8) 0.8785(3) 0.0166(4) Uani 1 1 d .
H30 H 1.0465 0.2579 0.9667 0.020 Uiso 1 1 calc R
C31 C 1.02770(8) 0.33008(8) 0.8784(3) 0.0168(4) Uani 1 1 d .
H31 H 1.0467 0.3484 0.9664 0.020 Uiso 1 1 calc R
C32 C 1.0000 0.35744(11) 0.7500 0.0143(6) Uani 1 2 d S
C33 C 1.0000 0.41652(11) 0.7500 0.0153(6) Uani 1 2 d S
O34 O 1.03928(6) 0.43883(6) 0.82473(19) 0.0190(3) Uani 1 1 d .
O35 O 1.46144(6) 0.07231(6) 0.58855(19) 0.0198(3) Uani 1 1 d .
H35A H 1.4697 0.1066 0.6129 0.050(9) Uiso 1 1 d R
H35B H 1.4306 0.0749 0.5360 0.043(9) Uiso 1 1 d R
O36 O 1.37896(8) 0.12110(8) 0.8249(2) 0.0354(4) Uani 1 1 d .
H36A H 1.4054 0.1412 0.7776 0.113(18) Uiso 1 1 d R
H36B H 1.3508 0.1264 0.7633 0.13(2) Uiso 1 1 d R
O37 O 1.37469(9) 0.18299(9) 1.4260(3) 0.0572(6) Uani 1 1 d .
H37A H 1.4039 0.1871 1.4999 0.22(3) Uiso 1 1 d R
H37B H 1.3642 0.1485 1.4349 0.15(2) Uiso 1 1 d R

loop_
_atom_site_aniso_label
_atom_site_aniso_U_11
_atom_site_aniso_U_22
_atom_site_aniso_U_33
_atom_site_aniso_U_23
_atom_site_aniso_U_13
_atom_site_aniso_U_12
Pd1 0.01109(12) 0.00947(12) 0.01764(12) 0.000 0.00345(8) 0.000
K2 0.0203(2) 0.0172(2) 0.0188(2) -0.00121(18) 0.00558(18) -0.00166(18)
K3 0.0302(3) 0.0286(3) 0.0311(3) 0.0052(2) 0.0131(2) 0.0054(2)
C1 0.0147(10) 0.0119(9) 0.0182(10) 0.0005(8) 0.0016(8) -0.0006(8)
C2 0.0207(11) 0.0124(10) 0.0213(11) 0.0006(8) 0.0039(9) -0.0035(8)
C3 0.0172(10) 0.0151(10) 0.0213(11) -0.0004(9) 0.0056(9) -0.0036(8)
C4 0.0129(10) 0.0129(10) 0.0200(10) -0.0013(8) 0.0028(8) -0.0026(8)
C5 0.0128(10) 0.0149(10) 0.0189(10) 0.0018(8) 0.0026(8) 0.0001(8)
C6 0.0137(10) 0.0136(10) 0.0206(10) 0.0008(8) 0.0027(8) 0.0003(8)
C7 0.0141(10) 0.0173(10) 0.0259(11) -0.0013(9) 0.0042(9) -0.0031(8)
C8 0.0166(10) 0.0126(10) 0.0253(11) -0.0018(9) 0.0057(9) -0.0027(8)
C9 0.0162(10) 0.0108(9) 0.0184(10) 0.0001(8) 0.0041(8) -0.0013(8)
C10 0.0189(15) 0.0085(13) 0.0180(14) 0.000 0.0049(11) 0.000
C11 0.0177(15) 0.0117(14) 0.0175(14) 0.000 -0.0005(12) 0.000
N12 0.0136(8) 0.0117(8) 0.0188(9) -0.0002(7) 0.0030(7) 0.0002(7)
N13 0.0137(8) 0.0106(8) 0.0187(9) 0.0006(7) 0.0031(7) 0.0003(7)
C14 0.0189(15) 0.0094(13) 0.0192(14) 0.000 0.0039(12) 0.000
C15 0.0169(10) 0.0158(10) 0.0198(10) 0.0009(8) 0.0004(8) 0.0012(8)
C16 0.0197(11) 0.0144(10) 0.0210(11) -0.0017(8) 0.0014(9) -0.0022(8)
C17 0.0209(15) 0.0127(14) 0.0153(14) 0.000 0.0062(12) 0.000
C18 0.0310(17) 0.0123(14) 0.0148(14) 0.000 0.0061(13) 0.000
O19 0.0312(9) 0.0141(8) 0.0261(8) -0.0011(6) 0.0023(7) -0.0054(7)
C20 0.0135(10) 0.0144(10) 0.0225(11) -0.0019(8) 0.0042(8) 0.0009(8)
C21 0.0190(11) 0.0230(12) 0.0255(12) 0.0081(10) 0.0061(9) 0.0036(9)
C22 0.0160(11) 0.0264(12) 0.0246(11) 0.0080(10) 0.0036(9) 0.0062(9)
C23 0.0139(10) 0.0176(10) 0.0207(10) -0.0027(8) 0.0022(8) -0.0013(8)
C24 0.0179(11) 0.0170(10) 0.0211(11) 0.0009(9) 0.0051(9) -0.0025(8)
C25 0.0147(10) 0.0148(10) 0.0215(10) 0.0005(8) 0.0015(8) 0.0013(8)
C26 0.0149(10) 0.0226(11) 0.0193(10) -0.0033(9) 0.0014(8) -0.0020(9)
O27 0.0153(8) 0.0232(8) 0.0366(9) -0.0001(7) 0.0065(7) 0.0029(6)
O28 0.0158(8) 0.0297(9) 0.0305(9) 0.0048(7) 0.0062(7) -0.0030(7)
C29 0.0142(14) 0.0116(13) 0.0203(14) 0.000 0.0074(11) 0.000
C30 0.0177(10) 0.0160(10) 0.0161(10) 0.0026(8) 0.0025(8) 0.0007(8)
C31 0.0187(10) 0.0150(10) 0.0167(10) -0.0024(8) 0.0026(8) -0.0014(8)
C32 0.0152(14) 0.0118(14) 0.0178(14) 0.000 0.0083(11) 0.000
C33 0.0201(15) 0.0125(14) 0.0152(14) 0.000 0.0096(12) 0.000
O34 0.0222(8) 0.0138(7) 0.0217(8) -0.0018(6) 0.0061(6) -0.0039(6)
O35 0.0174(8) 0.0154(7) 0.0262(8) -0.0012(6) 0.0023(7) -0.0004(6)
O36 0.0324(10) 0.0451(12) 0.0287(9) -0.0038(8) 0.0047(8) -0.0036(9)
O37 0.0556(14) 0.0349(12) 0.0722(16) 0.0084(11) -0.0208(12) -0.0011(11)

loop_
_atom_type_symbol
_atom_type_description
_atom_type_scat_dispersion_real
_atom_type_scat_dispersion_imag
_atom_type_scat_source
C C 0.0033 0.0016 'International Tables Vol C Tables 4.2.6.8 and 6.1.1.4'
H H 0.0000 0.0000 'International Tables Vol C Tables 4.2.6.8 and 6.1.1.4'
O O 0.0106 0.0060 'International Tables Vol C Tables 4.2.6.8 and 6.1.1.4'
N N 0.0061 0.0033 'International Tables Vol C Tables 4.2.6.8 and 6.1.1.4'
Pd Pd -0.9988 1.0072 'International Tables Vol C Tables 4.2.6.8 and 6.1.1.4'
K K 0.2009 0.2494 'International Tables Vol C Tables 4.2.6.8 and 6.1.1.4'

loop_
_geom_angle_atom_site_label_1
_geom_angle_atom_site_label_2
_geom_angle_atom_site_label_3
_geom_angle
_geom_angle_site_symmetry_1
_geom_angle_site_symmetry_3
N12 Pd1 N12 89.98(10) 2_756 .
N12 Pd1 N13 176.38(7) 2_756 2_756
N12 Pd1 N13 90.09(7) . 2_756
N12 Pd1 N13 90.09(7) 2_756 .
N12 Pd1 N13 176.38(7) . .
N13 Pd1 N13 90.07(10) 2_756 .
O34 K2 O34 143.89(5) 4_746 7_757
O34 K2 O35 78.45(5) 4_746 .
O34 K2 O35 123.20(5) 7_757 .
O34 K2 O35 100.32(5) 4_746 2_856
O34 K2 O35 69.32(4) 7_757 2_856
O35 K2 O35 66.29(6) . 2_856
O34 K2 O27 114.94(5) 4_746 6_556
O34 K2 O27 65.34(5) 7_757 6_556
O35 K2 O27 145.46(5) . 6_556
O35 K2 O27 134.62(5) 2_856 6_556
O34 K2 O27 64.53(5) 4_746 .
O34 K2 O27 147.58(5) 7_757 .
O35 K2 O27 66.31(5) . .
O35 K2 O27 132.23(5) 2_856 .
O27 K2 O27 90.03(4) 6_556 .
O34 K2 O35 73.70(4) 4_746 6_556
O34 K2 O35 74.87(4) 7_757 6_556
O35 K2 O35 147.12(5) . 6_556
O35 K2 O35 101.77(4) 2_856 6_556
O27 K2 O35 64.83(4) 6_556 6_556
O27 K2 O35 114.81(5) . 6_556
O34 K2 O36 136.97(5) 4_746 .
O34 K2 O36 79.05(5) 7_757 .
O35 K2 O36 69.92(5) . .
O35 K2 O36 93.02(5) 2_856 .
O27 K2 O36 80.51(5) 6_556 .
O27 K2 O36 76.19(5) . .
O35 K2 O36 142.90(5) 6_556 .
O34 K2 C33 21.36(3) 4_746 3_545
O34 K2 C33 122.98(4) 7_757 3_545
O35 K2 C33 88.80(4) . 3_545
O35 K2 C33 87.69(4) 2_856 3_545
O27 K2 C33 115.31(5) 6_556 3_545
O27 K2 C33 85.76(3) . 3_545
O35 K2 C33 59.34(4) 6_556 3_545
O36 K2 C33 156.22(4) . 3_545
O34 K2 O34 41.05(6) 4_746 3_545
O34 K2 O34 106.34(4) 7_757 3_545
O35 K2 O34 87.63(4) . 3_545
O35 K2 O34 67.55(4) 2_856 3_545
O27 K2 O34 123.98(4) 6_556 3_545
O27 K2 O34 104.92(4) . 3_545
O35 K2 O34 59.83(4) 6_556 3_545
O36 K2 O34 155.22(5) . 3_545
C33 K2 O34 21.56(3) 3_545 3_545
O34 K2 O28 74.83(4) 4_746 6_556
O34 K2 O28 99.17(4) 7_757 6_556
O35 K2 O28 134.91(5) . 6_556
O35 K2 O28 153.93(4) 2_856 6_556
O27 K2 O28 40.22(4) 6_556 6_556
O27 K2 O28 69.56(4) . 6_556
O35 K2 O28 52.16(4) 6_556 6_556
O36 K2 O28 108.07(5) . 6_556
C33 K2 O28 79.14(4) 3_545 6_556
O34 K2 O28 95.11(4) 3_545 6_556
O34 K2 C26 95.65(5) 4_746 6_556
O34 K2 C26 83.68(5) 7_757 6_556
O35 K2 C26 141.09(5) . 6_556
O35 K2 C26 151.22(5) 2_856 6_556
O27 K2 C26 19.94(5) 6_556 6_556
O27 K2 C26 76.37(5) . 6_556
O35 K2 C26 60.12(5) 6_556 6_556
O36 K2 C26 91.39(5) . 6_556
C33 K2 C26 99.37(5) 3_545 6_556
O34 K2 C26 113.10(5) 3_545 6_556
O28 K2 C26 20.94(5) 6_556 6_556
O34 K2 H35B 79.7 4_746 .
O34 K2 H35B 129.6 7_757 .
O35 K2 H35B 15.9 . .
O35 K2 H35B 81.4 2_856 .
O27 K2 H35B 130.6 6_556 .
O27 K2 H35B 52.2 . .
O35 K2 H35B 153.4 6_556 .
O36 K2 H35B 62.0 . .
C33 K2 H35B 94.7 3_545 .
O34 K2 H35B 98.5 3_545 .
O28 K2 H35B 121.8 6_556 .
C26 K2 H35B 125.3 6_556 .
O28 K3 O27 86.65(5) 1_556 6_556
O28 K3 O34 89.35(5) 1_556 7_757
O27 K3 O34 68.78(5) 6_556 7_757
O28 K3 O36 174.20(6) 1_556 .
O27 K3 O36 89.94(6) 6_556 .
O34 K3 O36 85.03(5) 7_757 .
O28 K3 O37 56.50(6) 1_556 .
O27 K3 O37 142.28(6) 6_556 .
O34 K3 O37 100.16(6) 7_757 .
O36 K3 O37 125.99(6) . .
O28 K3 C31 110.01(5) 1_556 7_757
O27 K3 C31 119.87(5) 6_556 7_757
O34 K3 C31 54.80(5) 7_757 7_757
O36 K3 C31 67.77(6) . 7_757
O37 K3 C31 72.15(6) . 7_757
O28 K3 K2 122.76(4) 1_556 .
O27 K3 K2 49.19(3) 6_556 .
O34 K3 K2 45.95(3) 7_757 .
O36 K3 K2 51.77(4) . .
O37 K3 K2 143.53(5) . .
C31 K3 K2 75.55(4) 7_757 .
O28 K3 K2 56.92(4) 1_556 6_556
O27 K3 K2 47.56(4) 6_556 6_556
O34 K3 K2 42.37(3) 7_757 6_556
O36 K3 K2 117.45(4) . 6_556
O37 K3 K2 99.39(4) . 6_556
C31 K3 K2 93.54(4) 7_757 6_556
K2 K3 K2 65.978(10) . 6_556
O28 K3 H37B 40.5 1_556 .
O27 K3 H37B 126.9 6_556 .
O34 K3 H37B 99.9 7_757 .
O36 K3 H37B 142.2 . .
O37 K3 H37B 16.2 . .
C31 K3 H37B 84.5 7_757 .
K2 K3 H37B 145.8 . .
K2 K3 H37B 88.3 6_556 .
N12 C1 C11 125.3(2) . .
N12 C1 C2 109.53(18) . .
C11 C1 C2 125.1(2) . .
C3 C2 C1 107.25(19) . .
C3 C2 H2 126.4 . .
C1 C2 H2 126.4 . .
C2 C3 C4 107.41(19) . .
C2 C3 H3 126.3 . .
C4 C3 H3 126.3 . .
N12 C4 C5 125.45(19) . 2_756
N12 C4 C3 109.21(18) . .
C5 C4 C3 125.30(19) 2_756 .
C4 C5 C6 124.1(2) 2_756 .
C4 C5 C20 117.39(18) 2_756 .
C6 C5 C20 118.46(18) . .
N13 C6 C5 125.64(19) . .
N13 C6 C7 109.11(18) . .
C5 C6 C7 125.15(19) . .
C8 C7 C6 107.56(19) . .
C8 C7 H7 126.2 . .
C6 C7 H7 126.2 . .
C7 C8 C9 107.18(19) . .
C7 C8 H8 126.4 . .
C9 C8 H8 126.4 . .
N13 C9 C10 125.6(2) . .
N13 C9 C8 109.11(18) . .
C10 C9 C8 125.2(2) . .
C9 C10 C9 124.6(3) . 2_756
C9 C10 C29 117.70(13) . .
C9 C10 C29 117.71(13) 2_756 .
C1 C11 C1 123.8(3) 2_756 .
C1 C11 C14 118.08(14) 2_756 .
C1 C11 C14 118.08(14) . .
C1 N12 C4 106.44(17) . .
C1 N12 Pd1 126.50(14) . .
C4 N12 Pd1 126.30(14) . .
C9 N13 C6 106.97(17) . .
C9 N13 Pd1 126.29(14) . .
C6 N13 Pd1 126.34(14) . .
C15 C14 C15 118.1(3) . 2_756
C15 C14 C11 120.97(13) . .
C15 C14 C11 120.97(13) 2_756 .
C16 C15 C14 121.0(2) . .
C16 C15 H15 119.5 . .
C14 C15 H15 119.5 . .
C15 C16 C17 120.7(2) . .
C15 C16 H16 119.7 . .
C17 C16 H16 119.7 . .
C16 C17 C16 118.6(3) 2_756 .
C16 C17 C18 120.70(14) 2_756 .
C16 C17 C18 120.70(14) . .
O19 C18 O19 124.4(3) . 2_756
O19 C18 C17 117.80(14) . .
O19 C18 C17 117.80(14) 2_756 .
C25 C20 C21 118.3(2) . .
C25 C20 C5 122.81(19) . .
C21 C20 C5 118.86(19) . .
C22 C21 C20 120.6(2) . .
C22 C21 H21 119.7 . .
C20 C21 H21 119.7 . .
C21 C22 C23 120.6(2) . .
C21 C22 H22 119.7 . .
C23 C22 H22 119.7 . .
C22 C23 C24 118.9(2) . .
C22 C23 C26 119.2(2) . .
C24 C23 C26 121.8(2) . .
C25 C24 C23 120.4(2) . .
C25 C24 H24 119.8 . .
C23 C24 H24 119.8 . .
C24 C25 C20 121.0(2) . .
C24 C25 H25 119.5 . .
C20 C25 H25 119.5 . .
O27 C26 O28 124.5(2) . .
O27 C26 C23 117.7(2) . .
O28 C26 C23 117.8(2) . .
O27 C26 K2 52.22(11) . 6
O28 C26 K2 75.61(13) . 6
C23 C26 K2 157.04(14) . 6
C26 O27 K3 150.96(15) . 6
C26 O27 K2 107.84(14) . 6
K3 O27 K2 86.26(5) 6 6
C26 O27 K2 113.01(14) . .
K3 O27 K2 90.61(5) 6 .
K2 O27 K2 93.51(5) 6 .
C26 O28 K3 141.19(15) . 1_554
C26 O28 K2 83.46(13) . 6
K3 O28 K2 82.57(4) 1_554 6
C30 C29 C30 119.2(3) . 2_756
C30 C29 C10 120.40(13) . .
C30 C29 C10 120.40(13) 2_756 .
C31 C30 C29 120.4(2) . .
C31 C30 H30 119.8 . .
C29 C30 H30 119.8 . .
C30 C31 C32 120.4(2) . .
C30 C31 K3 121.66(14) . 7_757
C32 C31 K3 92.99(12) . 7_757
C30 C31 H31 119.8 . .
C32 C31 H31 119.8 . .
K3 C31 H31 54.5 7_757 .
C31 C32 C31 119.2(3) . 2_756
C31 C32 C33 120.40(13) . .
C31 C32 C33 120.40(13) 2_756 .
O34 C33 O34 125.6(3) . 2_756
O34 C33 C32 117.21(14) . .
O34 C33 C32 117.21(14) 2_756 .
O34 C33 K2 82.66(14) . 3_455
O34 C33 K2 52.57(11) 2_756 3_455
C32 C33 K2 143.53(3) . 3_455
O34 C33 K2 52.57(11) . 4_756
O34 C33 K2 82.66(14) 2_756 4_756
C32 C33 K2 143.53(3) . 4_756
K2 C33 K2 72.94(6) 3_455 4_756
C33 O34 K3 124.23(14) . 7_757
C33 O34 K2 106.07(12) . 4_756
K3 O34 K2 95.52(5) 7_757 4_756
C33 O34 K2 132.58(10) . 7_757
K3 O34 K2 88.82(5) 7_757 7_757
K2 O34 K2 102.77(5) 4_756 7_757
C33 O34 K2 75.78(12) . 3_455
K3 O34 K2 159.86(6) 7_757 3_455
K2 O34 K2 79.21(4) 4_756 3_455
K2 O34 K2 73.66(4) 7_757 3_455
K2 O35 K2 87.44(5) . 2_856
K2 O35 K2 94.88(4) . 6
K2 O35 K2 78.23(4) 2_856 6
K2 O35 H35A 110.1 . .
K2 O35 H35A 104.2 2_856 .
K2 O35 H35A 154.9 6 .
K2 O35 H35B 100.0 . .
K2 O35 H35B 148.5 2_856 .
K2 O35 H35B 70.7 6 .
H35A O35 H35B 101.9 . .
K3 O36 K2 83.05(5) . .
K3 O36 H36A 133.3 . .
K2 O36 H36A 96.8 . .
K3 O36 H36B 111.7 . .
K2 O36 H36B 127.0 . .
H36A O36 H36B 105.4 . .
K3 O37 H37A 124.7 . .
K3 O37 H37B 55.7 . .
H37A O37 H37B 106.3 . .

loop_
_geom_bond_atom_site_label_1
_geom_bond_atom_site_label_2
_geom_bond_distance
_geom_bond_site_symmetry_2
Pd1 N12 2.0144(17) 2_756
Pd1 N12 2.0145(17) .
Pd1 N13 2.0215(17) 2_756
Pd1 N13 2.0215(17) .
K2 O34 2.7407(15) 4_746
K2 O34 2.7606(16) 7_757
K2 O35 2.8188(16) .
K2 O35 2.8854(16) 2_856
K2 O27 2.9129(16) 6_556
K2 O27 2.9875(18) .
K2 O35 3.0146(16) 6_556
K2 O36 3.039(2) .
K2 C33 3.317(2) 3_545
K2 O34 3.3934(16) 3_545
K2 O28 3.4204(17) 6_556
K2 C26 3.508(2) 6_556
K2 H35B 3.0862 .
K3 O28 2.6520(17) 1_556
K3 O27 2.6997(17) 6_556
K3 O34 2.7269(17) 7_757
K3 O36 2.7439(19) .
K3 O37 3.179(3) .
K3 C31 3.367(2) 7_757
K3 K2 4.0479(7) 6_556
K3 H37B 2.7619 .
C1 N12 1.378(3) .
C1 C11 1.401(3) .
C1 C2 1.442(3) .
C2 C3 1.350(3) .
C2 H2 0.9500 .
C3 C4 1.445(3) .
C3 H3 0.9500 .
C4 N12 1.382(3) .
C4 C5 1.395(3) 2_756
C5 C4 1.395(3) 2_756
C5 C6 1.397(3) .
C5 C20 1.498(3) .
C6 N13 1.376(3) .
C6 C7 1.441(3) .
C7 C8 1.346(3) .
C7 H7 0.9500 .
C8 C9 1.448(3) .
C8 H8 0.9500 .
C9 N13 1.373(3) .
C9 C10 1.392(2) .
C10 C9 1.392(2) 2_756
C10 C29 1.504(4) .
C11 C1 1.401(3) 2_756
C11 C14 1.489(4) .
C14 C15 1.401(3) .
C14 C15 1.401(3) 2_756
C15 C16 1.388(3) .
C15 H15 0.9500 .
C16 C17 1.397(3) .
C16 H16 0.9500 .
C17 C16 1.397(3) 2_756
C17 C18 1.503(4) .
C18 O19 1.259(2) .
C18 O19 1.259(2) 2_756
C20 C25 1.392(3) .
C20 C21 1.401(3) .
C21 C22 1.390(3) .
C21 H21 0.9500 .
C22 C23 1.390(3) .
C22 H22 0.9500 .
C23 C24 1.395(3) .
C23 C26 1.513(3) .
C24 C25 1.388(3) .
C24 H24 0.9500 .
C25 H25 0.9500 .
C26 O27 1.257(3) .
C26 O28 1.262(3) .
C26 K2 3.508(2) 6
O27 K3 2.6997(17) 6
O27 K2 2.9130(16) 6
O28 K3 2.6519(17) 1_554
O28 K2 3.4204(17) 6
C29 C30 1.393(3) .
C29 C30 1.393(3) 2_756
C30 C31 1.389(3) .
C30 H30 0.9500 .
C31 C32 1.394(3) .
C31 K3 3.367(2) 7_757
C31 H31 0.9500 .
C32 C31 1.394(3) 2_756
C32 C33 1.523(4) .
C33 O34 1.257(2) .
C33 O34 1.257(2) 2_756
C33 K2 3.316(2) 3_455
C33 K2 3.316(2) 4_756
O34 K3 2.7269(17) 7_757
O34 K2 2.7406(15) 4_756
O34 K2 2.7606(16) 7_757
O34 K2 3.3932(16) 3_455
O35 K2 2.8852(16) 2_856
O35 K2 3.0146(16) 6
O35 H35A 0.9262 .
O35 H35B 0.8605 .
O36 H36A 0.9876 .
O36 H36B 0.8439 .
O37 H37A 0.9136 .
O37 H37B 0.9350 .

loop_
_geom_hbond_atom_site_label_D
_geom_hbond_atom_site_label_H
_geom_hbond_atom_site_label_A
_geom_hbond_distance_DH
_geom_hbond_distance_HA
_geom_hbond_distance_DA
_geom_hbond_angle_DHA
_geom_hbond_site_symmetry_A
O35 H35A O19 0.93 1.95 2.814(2) 155.3 3
O36 H36A O19 0.99 1.85 2.834(2) 175.9 3
O37 H37A O19 0.91 2.02 2.903(3) 160.9 3_556
O37 H37B O28 0.94 1.88 2.799(3) 169.0 1_556
